data_2230991
loop_
_publ_author_name
'Yin, Hailiang'
'Yin, Fengjuan'
'Lu, Yukun'

_publ_section_title
;
 Poly[[aqua(\m~7~-biphenyl-3,3',4,4'-tetracarboxylato)(1,10-phenanthroline)dicobalt(II)]
 monohydrate]
;
_journal_coeditor_code BG2411
_journal_issue 8
_journal_name_full 'Acta Crystallographica Section E'
_journal_page_first m1118
_journal_paper_doi 10.1107/S1600536811028224
_journal_volume 67
_journal_year 2011
_chemical_formula_iupac '[Co2 (C16 H6 O8) (C12 H8 N2) (H2 O)2], H2 O'
_chemical_formula_moiety 'C28 H18 Co2 N2 O10, H2 O'
_chemical_formula_sum 'C28 H20 Co2 N2 O11'
_chemical_formula_weight 678.32
_chemical_name_systematic
;
Poly[[aqua(\m~7~-biphenyl-3,3',4,4'-tetracarboxylato)(1,10-
phenanthroline)dicobalt(II)] monohydrate]
;
_space_group_IT_number 2
_symmetry_cell_setting triclinic
_symmetry_space_group_name_Hall '-P 1'
_symmetry_space_group_name_H-M 'P -1'
_atom_sites_solution_hydrogens geom
_atom_sites_solution_primary direct
_atom_sites_solution_secondary difmap
_audit_creation_method SHELXL-97
_cell_angle_alpha 97.567(4)
_cell_angle_beta 102.608(4)
_cell_angle_gamma 95.653(4)
_cell_formula_units_Z 2
_cell_length_a 9.793(3)
_cell_length_b 10.885(3)
_cell_length_c 12.453(3)
_cell_measurement_reflns_used 1160
_cell_measurement_temperature 298(2)
_cell_measurement_theta_max 22.261
_cell_measurement_theta_min 2.342
_cell_volume 1273.0(6)
_computing_cell_refinement 'SAINT (Bruker, 2000)'
_computing_data_collection 'SMART (Bruker, 2000)'
_computing_data_reduction 'SAINT (Bruker, 2000)'
_computing_molecular_graphics 'SHELXTL (Sheldrick, 2008)'
_computing_publication_material 'SHELXTL (Sheldrick, 2008)'
_computing_structure_refinement 'SHELXL97 (Sheldrick, 2008)'
_computing_structure_solution 'SHELXS97 (Sheldrick, 2008)'
_diffrn_ambient_temperature 298(2)
_diffrn_measured_fraction_theta_full 0.980
_diffrn_measured_fraction_theta_max 0.980
_diffrn_measurement_device_type 'Bruker SMART CCD area-detector'
_diffrn_measurement_method '\f and \w'
_diffrn_radiation_monochromator graphite
_diffrn_radiation_source 'fine-focus sealed tube'
_diffrn_radiation_type MoK\a
_diffrn_radiation_wavelength 0.71073
_diffrn_reflns_av_R_equivalents 0.0339
_diffrn_reflns_av_sigmaI/netI 0.0869
_diffrn_reflns_limit_h_max 9
_diffrn_reflns_limit_h_min -11
_diffrn_reflns_limit_k_max 13
_diffrn_reflns_limit_k_min -9
_diffrn_reflns_limit_l_max 15
_diffrn_reflns_limit_l_min -14
_diffrn_reflns_number 6716
_diffrn_reflns_theta_full 25.50
_diffrn_reflns_theta_max 25.50
_diffrn_reflns_theta_min 1.70
_exptl_absorpt_coefficient_mu 1.375
_exptl_absorpt_correction_T_max 0.8100
_exptl_absorpt_correction_T_min 0.6093
_exptl_absorpt_correction_type multi-scan
_exptl_absorpt_process_details '(SADABS; Bruker, 2000)'
_exptl_crystal_colour red
_exptl_crystal_density_diffrn 1.770
_exptl_crystal_density_method 'not measured'
_exptl_crystal_description block
_exptl_crystal_F_000 688
_exptl_crystal_size_max 0.40
_exptl_crystal_size_mid 0.17
_exptl_crystal_size_min 0.16
_refine_diff_density_max 0.462
_refine_diff_density_min -0.496
_refine_ls_extinction_method none
_refine_ls_goodness_of_fit_ref 0.977
_refine_ls_hydrogen_treatment constr
_refine_ls_matrix_type full
_refine_ls_number_parameters 388
_refine_ls_number_reflns 4641
_refine_ls_number_restraints 0
_refine_ls_restrained_S_all 0.977
_refine_ls_R_factor_all 0.0872
_refine_ls_R_factor_gt 0.0524
_refine_ls_shift/su_max 0.001
_refine_ls_shift/su_mean 0.000
_refine_ls_structure_factor_coef Fsqd
_refine_ls_weighting_details 'calc w=1/[\s^2^(Fo^2^)+(0.0467P)^2^] where P=(Fo^2^+2Fc^2^)/3'
_refine_ls_weighting_scheme calc
_refine_ls_wR_factor_gt 0.1007
_refine_ls_wR_factor_ref 0.1130
_reflns_number_gt 3194
_reflns_number_total 4641
_reflns_threshold_expression I>2sigma(I)
_cod_data_source_file bg2411.cif
_cod_data_source_block I
_cod_original_cell_volume 1273.1(6)
_cod_database_code 2230991
_cod_database_fobs_code 2230991

loop_
_symmetry_equiv_pos_as_xyz
'x, y, z'
'-x, -y, -z'

loop_
_atom_site_type_symbol
_atom_site_label
_atom_site_fract_x
_atom_site_fract_y
_atom_site_fract_z
_atom_site_U_iso_or_equiv
_atom_site_adp_type
_atom_site_calc_flag
_atom_site_refinement_flags
_atom_site_occupancy
_atom_site_symmetry_multiplicity
C C1 -0.1205(5) 0.5902(4) 0.6684(4) 0.0227(11) Uani d . 1 1
C C2 -0.0391(5) 0.6133(4) 0.7872(3) 0.0209(10) Uani d . 1 1
C C3 -0.0950(5) 0.6775(4) 0.8670(4) 0.0284(12) Uani d . 1 1
H H3 -0.1796 0.7094 0.8450 0.034 Uiso calc R 1 1
C C4 -0.0286(5) 0.6957(4) 0.9786(4) 0.0298(12) Uani d . 1 1
H H4 -0.0699 0.7388 1.0300 0.036 Uiso calc R 1 1
C C5 0.0979(5) 0.6512(4) 1.0160(3) 0.0189(10) Uani d . 1 1
C C6 0.1527(5) 0.5852(4) 0.9355(3) 0.0234(11) Uani d . 1 1
H H6 0.2372 0.5535 0.9583 0.028 Uiso calc R 1 1
C C7 0.0872(5) 0.5642(4) 0.8227(3) 0.0191(10) Uani d . 1 1
C C8 0.1543(5) 0.4826(5) 0.7467(3) 0.0224(11) Uani d . 1 1
C C9 0.1711(4) 0.6716(4) 1.1364(3) 0.0194(10) Uani d . 1 1
C C10 0.1249(5) 0.7513(4) 1.2133(4) 0.0297(12) Uani d . 1 1
H H10 0.0491 0.7939 1.1891 0.036 Uiso calc R 1 1
C C11 0.1904(5) 0.7684(5) 1.3263(4) 0.0317(12) Uani d . 1 1
H H11 0.1585 0.8230 1.3765 0.038 Uiso calc R 1 1
C C12 0.3014(5) 0.7054(4) 1.3644(4) 0.0231(11) Uani d . 1 1
C C13 0.3634(5) 0.7284(5) 1.4884(4) 0.0248(11) Uani d . 1 1
C C14 0.3493(5) 0.6257(4) 1.2883(3) 0.0209(10) Uani d . 1 1
C C15 0.4728(5) 0.5573(4) 1.3218(4) 0.0230(11) Uani d . 1 1
C C16 0.2826(5) 0.6097(4) 1.1761(3) 0.0225(10) Uani d . 1 1
H H16 0.3144 0.5550 1.1260 0.027 Uiso calc R 1 1
C C17 0.5542(5) 0.7004(5) 0.9733(4) 0.0369(13) Uani d . 1 1
H H17 0.6056 0.6388 0.9503 0.044 Uiso calc R 1 1
C C18 0.5861(6) 0.7519(5) 1.0863(4) 0.0459(15) Uani d . 1 1
H H18 0.6582 0.7257 1.1365 0.055 Uiso calc R 1 1
C C19 0.5106(6) 0.8406(5) 1.1219(4) 0.0446(15) Uani d . 1 1
H H19 0.5308 0.8756 1.1968 0.054 Uiso calc R 1 1
C C20 0.4023(6) 0.8790(5) 1.0452(4) 0.0343(13) Uani d . 1 1
C C21 0.3795(5) 0.8238(4) 0.9332(4) 0.0272(11) Uani d . 1 1
C C22 0.2701(5) 0.8587(4) 0.8500(4) 0.0267(11) Uani d . 1 1
C C23 0.1811(6) 0.9417(5) 0.8828(4) 0.0380(13) Uani d . 1 1
C C24 0.2065(6) 0.9964(5) 0.9968(5) 0.0476(15) Uani d . 1 1
H H24 0.1481 1.0524 1.0184 0.057 Uiso calc R 1 1
C C25 0.3128(7) 0.9689(5) 1.0736(5) 0.0475(15) Uani d . 1 1
H H25 0.3290 1.0088 1.1469 0.057 Uiso calc R 1 1
C C26 0.0685(7) 0.9626(5) 0.7995(5) 0.0550(17) Uani d . 1 1
H H26 0.0046 1.0151 0.8173 0.066 Uiso calc R 1 1
C C27 0.0522(6) 0.9065(6) 0.6930(5) 0.0533(17) Uani d . 1 1
H H27 -0.0217 0.9215 0.6373 0.064 Uiso calc R 1 1
C C28 0.1466(6) 0.8265(5) 0.6673(4) 0.0381(13) Uani d . 1 1
H H28 0.1328 0.7869 0.5941 0.046 Uiso calc R 1 1
Co Co1 0.39769(6) 0.67515(6) 0.72127(5) 0.02274(18) Uani d . 1 1
Co Co2 0.24578(6) 0.44660(6) 0.52994(5) 0.02263(18) Uani d . 1 1
N N1 0.2553(4) 0.8043(4) 0.7428(3) 0.0277(9) Uani d . 1 1
N N2 0.4548(4) 0.7350(4) 0.8980(3) 0.0273(9) Uani d . 1 1
O O1 -0.0796(3) 0.5208(3) 0.5955(2) 0.0285(8) Uani d . 1 1
O O2 -0.2316(3) 0.6395(3) 0.6414(2) 0.0304(8) Uani d . 1 1
O O3 0.1484(4) 0.3712(3) 0.7556(3) 0.0385(9) Uani d . 1 1
O O4 0.2165(3) 0.5344(3) 0.6805(2) 0.0229(7) Uani d . 1 1
O O5 0.4838(3) 0.4631(3) 1.2562(2) 0.0284(8) Uani d . 1 1
O O6 0.5598(3) 0.6015(3) 1.4135(2) 0.0264(8) Uani d . 1 1
O O7 0.4224(4) 0.8357(3) 1.5296(2) 0.0352(9) Uani d . 1 1
O O8 0.3428(3) 0.6420(3) 1.5449(2) 0.0217(7) Uani d . 1 1
O O9 0.1558(4) 0.2681(3) 0.5513(2) 0.0376(9) Uani d . 1 1
H H9A 0.1290 0.2480 0.6078 0.045 Uiso d R 1 1
H H9B 0.1354 0.2042 0.5007 0.045 Uiso d R 1 1
O O10 0.5871(3) 0.7894(3) 0.7169(2) 0.0306(8) Uani d . 1 1
H H10A 0.6525 0.7612 0.6901 0.037 Uiso d R 1 1
H H10B 0.5721 0.8574 0.6925 0.037 Uiso d R 1 1
O O11 0.3441(5) 0.0884(4) 0.5642(4) 0.0968(19) Uani d . 1 1
H H11A 0.3480 0.0115 0.5697 0.116 Uiso d R 1 1
H H11B 0.4080 0.1111 0.5312 0.116 Uiso d R 1 1

loop_
_atom_site_aniso_label
_atom_site_aniso_U_11
_atom_site_aniso_U_22
_atom_site_aniso_U_33
_atom_site_aniso_U_12
_atom_site_aniso_U_13
_atom_site_aniso_U_23
C1 0.015(2) 0.028(3) 0.023(2) -0.001(2) 0.001(2) 0.003(2)
C2 0.019(2) 0.027(3) 0.014(2) 0.003(2) -0.0016(19) 0.003(2)
C3 0.021(3) 0.041(3) 0.022(3) 0.013(2) 0.001(2) 0.003(2)
C4 0.033(3) 0.038(3) 0.018(2) 0.011(2) 0.006(2) -0.002(2)
C5 0.021(3) 0.021(3) 0.015(2) 0.004(2) 0.0047(19) 0.0034(19)
C6 0.021(3) 0.028(3) 0.021(2) 0.007(2) 0.002(2) 0.005(2)
C7 0.023(3) 0.025(3) 0.011(2) 0.004(2) 0.0062(18) 0.0035(19)
C8 0.016(2) 0.035(3) 0.013(2) 0.008(2) -0.0029(19) 0.000(2)
C9 0.019(2) 0.024(3) 0.015(2) 0.004(2) 0.0021(19) 0.003(2)
C10 0.034(3) 0.032(3) 0.023(3) 0.017(2) 0.001(2) 0.005(2)
C11 0.040(3) 0.040(3) 0.016(2) 0.022(3) 0.004(2) -0.001(2)
C12 0.024(3) 0.022(3) 0.023(2) 0.001(2) 0.004(2) 0.006(2)
C13 0.025(3) 0.034(3) 0.016(2) 0.016(2) 0.001(2) 0.001(2)
C14 0.023(3) 0.025(3) 0.015(2) 0.007(2) 0.0029(19) 0.005(2)
C15 0.016(2) 0.034(3) 0.022(2) 0.007(2) 0.008(2) 0.010(2)
C16 0.024(3) 0.024(3) 0.019(2) 0.006(2) 0.002(2) 0.002(2)
C17 0.033(3) 0.050(4) 0.026(3) 0.015(3) 0.002(2) 0.004(3)
C18 0.045(4) 0.062(4) 0.024(3) 0.004(3) -0.004(3) 0.005(3)
C19 0.055(4) 0.049(4) 0.022(3) -0.014(3) 0.007(3) -0.003(3)
C20 0.042(3) 0.036(3) 0.023(3) -0.006(3) 0.012(2) -0.004(2)
C21 0.032(3) 0.027(3) 0.021(2) -0.004(2) 0.009(2) -0.002(2)
C22 0.031(3) 0.021(3) 0.028(3) 0.003(2) 0.008(2) 0.001(2)
C23 0.052(4) 0.028(3) 0.039(3) 0.012(3) 0.017(3) 0.004(2)
C24 0.066(4) 0.035(3) 0.050(4) 0.017(3) 0.033(3) -0.006(3)
C25 0.065(4) 0.039(4) 0.036(3) 0.001(3) 0.019(3) -0.012(3)
C26 0.068(5) 0.045(4) 0.063(4) 0.034(3) 0.027(4) 0.012(3)
C27 0.056(4) 0.064(4) 0.047(4) 0.035(3) 0.011(3) 0.017(3)
C28 0.045(4) 0.043(4) 0.028(3) 0.015(3) 0.010(3) 0.004(3)
Co1 0.0226(4) 0.0293(4) 0.0144(3) 0.0090(3) 0.0007(3) -0.0016(3)
Co2 0.0197(4) 0.0316(4) 0.0136(3) 0.0072(3) -0.0016(3) -0.0011(3)
N1 0.032(2) 0.030(2) 0.023(2) 0.0107(19) 0.0061(18) 0.0034(18)
N2 0.024(2) 0.035(3) 0.022(2) 0.0073(19) 0.0032(18) 0.0003(19)
O1 0.0256(19) 0.041(2) 0.0142(16) 0.0109(16) -0.0018(14) -0.0061(15)
O2 0.0232(19) 0.050(2) 0.0155(16) 0.0147(16) -0.0021(14) 0.0003(15)
O3 0.057(3) 0.033(2) 0.032(2) 0.0186(19) 0.0175(18) 0.0101(17)
O4 0.0182(17) 0.033(2) 0.0159(15) 0.0016(14) 0.0036(13) -0.0008(14)
O5 0.030(2) 0.033(2) 0.0183(16) 0.0156(16) -0.0006(14) -0.0055(15)
O6 0.0196(18) 0.039(2) 0.0164(16) 0.0134(15) -0.0035(14) -0.0042(15)
O7 0.047(2) 0.024(2) 0.0256(18) -0.0012(17) -0.0046(16) -0.0016(16)
O8 0.0254(18) 0.0271(19) 0.0116(15) 0.0054(14) 0.0011(13) 0.0031(14)
O9 0.052(2) 0.033(2) 0.0264(18) -0.0014(17) 0.0126(17) -0.0021(16)
O10 0.031(2) 0.030(2) 0.0276(18) 0.0052(15) 0.0039(15) -0.0027(15)
O11 0.104(4) 0.038(3) 0.184(5) 0.023(3) 0.094(4) 0.031(3)

loop_
_atom_type_symbol
_atom_type_description
_atom_type_scat_dispersion_real
_atom_type_scat_dispersion_imag
_atom_type_scat_source
C C 0.0033 0.0016 'International Tables Vol C Tables 4.2.6.8 and 6.1.1.4'
H H 0.0000 0.0000 'International Tables Vol C Tables 4.2.6.8 and 6.1.1.4'
N N 0.0061 0.0033 'International Tables Vol C Tables 4.2.6.8 and 6.1.1.4'
O O 0.0106 0.0060 'International Tables Vol C Tables 4.2.6.8 and 6.1.1.4'
Co Co 0.3494 0.9721 'International Tables Vol C Tables 4.2.6.8 and 6.1.1.4'

loop_
_geom_angle_atom_site_label_1
_geom_angle_atom_site_label_2
_geom_angle_atom_site_label_3
_geom_angle_site_symmetry_1
_geom_angle_site_symmetry_3
_geom_angle
O2 C1 O1 . . 119.9(4)
O2 C1 C2 . . 119.5(4)
O1 C1 C2 . . 120.6(4)
O2 C1 Co2 . 2_566 62.1(2)
O1 C1 Co2 . 2_566 57.8(2)
C2 C1 Co2 . 2_566 177.7(3)
C3 C2 C7 . . 118.1(4)
C3 C2 C1 . . 119.1(4)
C7 C2 C1 . . 122.6(4)
C4 C3 C2 . . 121.7(4)
C4 C3 H3 . . 119.1
C2 C3 H3 . . 119.1
C3 C4 C5 . . 121.6(4)
C3 C4 H4 . . 119.2
C5 C4 H4 . . 119.2
C4 C5 C6 . . 116.5(4)
C4 C5 C9 . . 121.9(4)
C6 C5 C9 . . 121.6(4)
C5 C6 C7 . . 123.2(4)
C5 C6 H6 . . 118.4
C7 C6 H6 . . 118.4
C6 C7 C2 . . 118.9(4)
C6 C7 C8 . . 116.8(4)
C2 C7 C8 . . 124.2(4)
O3 C8 O4 . . 124.7(4)
O3 C8 C7 . . 117.0(4)
O4 C8 C7 . . 118.2(4)
C16 C9 C10 . . 117.5(4)
C16 C9 C5 . . 121.9(4)
C10 C9 C5 . . 120.6(4)
C9 C10 C11 . . 121.0(4)
C9 C10 H10 . . 119.5
C11 C10 H10 . . 119.5
C12 C11 C10 . . 120.7(4)
C12 C11 H11 . . 119.7
C10 C11 H11 . . 119.7
C11 C12 C14 . . 119.0(4)
C11 C12 C13 . . 116.7(4)
C14 C12 C13 . . 124.3(4)
O7 C13 O8 . . 124.2(4)
O7 C13 C12 . . 116.5(4)
O8 C13 C12 . . 119.0(4)
C16 C14 C12 . . 119.4(4)
C16 C14 C15 . . 117.9(4)
C12 C14 C15 . . 122.6(4)
O5 C15 O6 . . 125.4(4)
O5 C15 C14 . . 117.5(4)
O6 C15 C14 . . 117.0(4)
C9 C16 C14 . . 122.4(4)
C9 C16 H16 . . 118.8
C14 C16 H16 . . 118.8
N2 C17 C18 . . 123.2(5)
N2 C17 H17 . . 118.4
C18 C17 H17 . . 118.4
C19 C18 C17 . . 119.3(5)
C19 C18 H18 . . 120.4
C17 C18 H18 . . 120.4
C18 C19 C20 . . 119.6(5)
C18 C19 H19 . . 120.2
C20 C19 H19 . . 120.2
C19 C20 C21 . . 117.1(5)
C19 C20 C25 . . 124.6(5)
C21 C20 C25 . . 118.3(5)
N2 C21 C20 . . 123.1(5)
N2 C21 C22 . . 116.8(4)
C20 C21 C22 . . 120.1(5)
N1 C22 C23 . . 123.3(5)
N1 C22 C21 . . 117.4(4)
C23 C22 C21 . . 119.3(4)
C26 C23 C22 . . 116.5(5)
C26 C23 C24 . . 124.1(5)
C22 C23 C24 . . 119.4(5)
C25 C24 C23 . . 121.4(5)
C25 C24 H24 . . 119.3
C23 C24 H24 . . 119.3
C24 C25 C20 . . 121.3(5)
C24 C25 H25 . . 119.3
C20 C25 H25 . . 119.3
C27 C26 C23 . . 120.1(5)
C27 C26 H26 . . 119.9
C23 C26 H26 . . 119.9
C26 C27 C28 . . 119.6(5)
C26 C27 H27 . . 120.2
C28 C27 H27 . . 120.2
N1 C28 C27 . . 122.6(5)
N1 C28 H28 . . 118.7
C27 C28 H28 . . 118.7
O5 Co1 N1 2_667 . 161.87(14)
O5 Co1 O8 2_667 1_554 97.71(11)
N1 Co1 O8 . 1_554 96.93(13)
O5 Co1 N2 2_667 . 88.47(13)
N1 Co1 N2 . . 77.93(14)
O8 Co1 N2 1_554 . 172.24(13)
O5 Co1 O10 2_667 . 86.77(13)
N1 Co1 O10 . . 104.03(14)
O8 Co1 O10 1_554 . 89.41(11)
N2 Co1 O10 . . 86.25(13)
O5 Co1 O4 2_667 . 87.22(13)
N1 Co1 O4 . . 86.00(14)
O8 Co1 O4 1_554 . 76.00(11)
N2 Co1 O4 . . 109.13(13)
O10 Co1 O4 . . 163.32(11)
O6 Co2 O4 2_667 . 98.38(11)
O6 Co2 O1 2_667 2_566 153.17(12)
O4 Co2 O1 . 2_566 107.16(12)
O6 Co2 O9 2_667 . 89.10(13)
O4 Co2 O9 . . 93.31(12)
O1 Co2 O9 2_566 . 97.35(13)
O6 Co2 O2 2_667 2_566 93.38(11)
O4 Co2 O2 . 2_566 168.19(12)
O1 Co2 O2 2_566 2_566 61.42(11)
O9 Co2 O2 . 2_566 85.65(12)
O6 Co2 O8 2_667 1_554 89.12(12)
O4 Co2 O8 . 1_554 75.45(11)
O1 Co2 O8 2_566 1_554 89.44(12)
O9 Co2 O8 . 1_554 168.23(11)
O2 Co2 O8 2_566 1_554 106.07(12)
O6 Co2 C1 2_667 2_566 123.70(13)
O4 Co2 C1 . 2_566 137.77(14)
O1 Co2 C1 2_566 2_566 30.76(13)
O9 Co2 C1 . 2_566 90.96(13)
O2 Co2 C1 2_566 2_566 30.68(13)
O8 Co2 C1 1_554 2_566 99.70(13)
C28 N1 C22 . . 117.8(4)
C28 N1 Co1 . . 127.4(3)
C22 N1 Co1 . . 114.3(3)
C17 N2 C21 . . 117.7(4)
C17 N2 Co1 . . 128.8(3)
C21 N2 Co1 . . 113.5(3)
C1 O1 Co2 . 2_566 91.4(3)
C1 O2 Co2 . 2_566 87.2(3)
C8 O4 Co2 . . 125.8(3)
C8 O4 Co1 . . 128.5(3)
Co2 O4 Co1 . . 98.35(12)
C15 O5 Co1 . 2_667 131.1(3)
C15 O6 Co2 . 2_667 127.3(3)
C13 O8 Co1 . 1_556 121.5(3)
C13 O8 Co2 . 1_556 142.9(3)
Co1 O8 Co2 1_556 1_556 95.37(11)
Co2 O9 H9A . . 128.0
Co2 O9 H9B . . 124.2
H9A O9 H9B . . 107.7
Co1 O10 H10A . . 123.2
Co1 O10 H10B . . 113.4
H10A O10 H10B . . 107.7
H11A O11 H11B . . 107.1

loop_
_geom_bond_atom_site_label_1
_geom_bond_atom_site_label_2
_geom_bond_site_symmetry_2
_geom_bond_distance
C1 O2 . 1.260(5)
C1 O1 . 1.262(5)
C1 C2 . 1.495(6)
C1 Co2 2_566 2.467(4)
C2 C3 . 1.381(6)
C2 C7 . 1.402(6)
C3 C4 . 1.379(6)
C3 H3 . 0.9300
C4 C5 . 1.383(6)
C4 H4 . 0.9300
C5 C6 . 1.389(6)
C5 C9 . 1.491(5)
C6 C7 . 1.390(6)
C6 H6 . 0.9300
C7 C8 . 1.509(6)
C8 O3 . 1.229(5)
C8 O4 . 1.283(5)
C9 C16 . 1.374(6)
C9 C10 . 1.386(6)
C10 C11 . 1.393(6)
C10 H10 . 0.9300
C11 C12 . 1.373(6)
C11 H11 . 0.9300
C12 C14 . 1.388(6)
C12 C13 . 1.508(6)
C13 O7 . 1.241(5)
C13 O8 . 1.273(5)
C14 C16 . 1.387(6)
C14 C15 . 1.493(6)
C15 O5 . 1.253(5)
C15 O6 . 1.269(5)
C16 H16 . 0.9300
C17 N2 . 1.318(6)
C17 C18 . 1.399(6)
C17 H17 . 0.9300
C18 C19 . 1.359(8)
C18 H18 . 0.9300
C19 C20 . 1.402(7)
C19 H19 . 0.9300
C20 C21 . 1.404(6)
C20 C25 . 1.437(7)
C21 N2 . 1.357(6)
C21 C22 . 1.437(6)
C22 N1 . 1.358(5)
C22 C23 . 1.399(7)
C23 C26 . 1.398(7)
C23 C24 . 1.424(7)
C24 C25 . 1.337(8)
C24 H24 . 0.9300
C25 H25 . 0.9300
C26 C27 . 1.354(7)
C26 H26 . 0.9300
C27 C28 . 1.389(7)
C27 H27 . 0.9300
C28 N1 . 1.322(6)
C28 H28 . 0.9300
Co1 O5 2_667 2.001(3)
Co1 N1 . 2.108(4)
Co1 O8 1_554 2.117(3)
Co1 N2 . 2.143(4)
Co1 O10 . 2.144(3)
Co1 O4 . 2.149(3)
Co2 O6 2_667 2.025(3)
Co2 O4 . 2.080(3)
Co2 O1 2_566 2.088(3)
Co2 O9 . 2.127(3)
Co2 O2 2_566 2.184(3)
Co2 O8 1_554 2.210(3)
Co2 C1 2_566 2.467(4)
O9 H9A . 0.8500
O9 H9B . 0.8499
O10 H10A . 0.8499
O10 H10B . 0.8501
O11 H11A . 0.8520
O11 H11B . 0.8548

loop_
_geom_hbond_atom_site_label_D
_geom_hbond_atom_site_label_H
_geom_hbond_atom_site_label_A
_geom_hbond_site_symmetry_A
_geom_hbond_distance_DH
_geom_hbond_distance_HA
_geom_hbond_distance_DA
_geom_hbond_angle_DHA
O11 H11B O7 2_667 0.85 2.04 2.886(6) 172.9
O11 H11A O7 1_544 0.85 2.15 2.931(5) 152.0
O10 H10B O7 1_554 0.85 2.20 2.668(4) 114.9
O10 H10A O2 1_655 0.85 1.95 2.756(4) 158.5
O9 H9A O3 . 0.85 2.09 2.661(4) 124.1

loop_
_geom_torsion_atom_site_label_1
_geom_torsion_atom_site_label_2
_geom_torsion_atom_site_label_3
_geom_torsion_atom_site_label_4
_geom_torsion_site_symmetry_1
_geom_torsion_site_symmetry_4
_geom_torsion
O2 C1 C2 C3 . . 6.6(7)
O1 C1 C2 C3 . . -172.6(4)
O2 C1 C2 C7 . . -178.3(4)
O1 C1 C2 C7 . . 2.5(7)
C7 C2 C3 C4 . . 1.1(7)
C1 C2 C3 C4 . . 176.4(4)
C2 C3 C4 C5 . . 0.5(8)
C3 C4 C5 C6 . . -1.4(7)
C3 C4 C5 C9 . . 179.3(4)
C4 C5 C6 C7 . . 0.6(7)
C9 C5 C6 C7 . . 179.9(4)
C5 C6 C7 C2 . . 1.0(7)
C5 C6 C7 C8 . . -175.6(4)
C3 C2 C7 C6 . . -1.9(7)
C1 C2 C7 C6 . . -176.9(4)
C3 C2 C7 C8 . . 174.5(4)
C1 C2 C7 C8 . . -0.6(7)
C6 C7 C8 O3 . . 68.8(6)
C2 C7 C8 O3 . . -107.7(5)
C6 C7 C8 O4 . . -109.2(5)
C2 C7 C8 O4 . . 74.4(6)
C4 C5 C9 C16 . . 168.3(5)
C6 C5 C9 C16 . . -10.9(7)
C4 C5 C9 C10 . . -9.3(7)
C6 C5 C9 C10 . . 171.5(4)
C16 C9 C10 C11 . . 0.6(7)
C5 C9 C10 C11 . . 178.3(4)
C9 C10 C11 C12 . . -0.8(8)
C10 C11 C12 C14 . . 1.1(7)
C10 C11 C12 C13 . . -178.9(4)
C11 C12 C13 O7 . . -65.5(6)
C14 C12 C13 O7 . . 114.5(5)
C11 C12 C13 O8 . . 108.9(5)
C14 C12 C13 O8 . . -71.1(6)
C11 C12 C14 C16 . . -1.2(7)
C13 C12 C14 C16 . . 178.8(4)
C11 C12 C14 C15 . . 177.6(4)
C13 C12 C14 C15 . . -2.4(7)
C16 C14 C15 O5 . . -21.1(6)
C12 C14 C15 O5 . . 160.0(4)
C16 C14 C15 O6 . . 157.3(4)
C12 C14 C15 O6 . . -21.6(7)
C10 C9 C16 C14 . . -0.8(7)
C5 C9 C16 C14 . . -178.5(4)
C12 C14 C16 C9 . . 1.1(7)
C15 C14 C16 C9 . . -177.8(4)
N2 C17 C18 C19 . . 1.0(8)
C17 C18 C19 C20 . . 0.0(8)
C18 C19 C20 C21 . . -1.1(8)
C18 C19 C20 C25 . . 177.9(5)
C19 C20 C21 N2 . . 1.4(7)
C25 C20 C21 N2 . . -177.8(5)
C19 C20 C21 C22 . . 179.9(4)
C25 C20 C21 C22 . . 0.8(7)
N2 C21 C22 N1 . . -2.9(6)
C20 C21 C22 N1 . . 178.4(4)
N2 C21 C22 C23 . . 174.5(5)
C20 C21 C22 C23 . . -4.1(7)
N1 C22 C23 C26 . . 3.2(8)
C21 C22 C23 C26 . . -174.1(5)
N1 C22 C23 C24 . . -178.6(5)
C21 C22 C23 C24 . . 4.2(8)
C26 C23 C24 C25 . . 177.3(6)
C22 C23 C24 C25 . . -0.8(9)
C23 C24 C25 C20 . . -2.6(9)
C19 C20 C25 C24 . . -176.4(5)
C21 C20 C25 C24 . . 2.6(8)
C22 C23 C26 C27 . . -1.8(9)
C24 C23 C26 C27 . . -180.0(6)
C23 C26 C27 C28 . . 1.1(9)
C26 C27 C28 N1 . . -1.6(9)
C27 C28 N1 C22 . . 2.8(8)
C27 C28 N1 Co1 . . 174.4(4)
C23 C22 N1 C28 . . -3.7(7)
C21 C22 N1 C28 . . 173.6(4)
C23 C22 N1 Co1 . . -176.4(4)
C21 C22 N1 Co1 . . 0.9(5)
O5 Co1 N1 C28 2_667 . -129.0(5)
O8 Co1 N1 C28 1_554 . 14.7(4)
N2 Co1 N1 C28 . . -171.2(5)
O10 Co1 N1 C28 . . 105.8(4)
O4 Co1 N1 C28 . . -60.7(4)
O5 Co1 N1 C22 2_667 . 42.8(6)
O8 Co1 N1 C22 1_554 . -173.5(3)
N2 Co1 N1 C22 . . 0.6(3)
O10 Co1 N1 C22 . . -82.4(3)
O4 Co1 N1 C22 . . 111.2(3)
C18 C17 N2 C21 . . -0.8(7)
C18 C17 N2 Co1 . . 176.4(4)
C20 C21 N2 C17 . . -0.4(7)
C22 C21 N2 C17 . . -179.0(4)
C20 C21 N2 Co1 . . -178.1(4)
C22 C21 N2 Co1 . . 3.3(5)
O5 Co1 N2 C17 2_667 . 12.6(4)
N1 Co1 N2 C17 . . -179.5(5)
O10 Co1 N2 C17 . . -74.3(4)
O4 Co1 N2 C17 . . 99.1(4)
O5 Co1 N2 C21 2_667 . -170.1(3)
N1 Co1 N2 C21 . . -2.1(3)
O10 Co1 N2 C21 . . 103.1(3)
O4 Co1 N2 C21 . . -83.5(3)
O2 C1 O1 Co2 . 2_566 2.7(4)
C2 C1 O1 Co2 . 2_566 -178.1(4)
O1 C1 O2 Co2 . 2_566 -2.6(4)
C2 C1 O2 Co2 . 2_566 178.2(4)
O3 C8 O4 Co2 . . 28.2(6)
C7 C8 O4 Co2 . . -154.1(3)
O3 C8 O4 Co1 . . -115.2(4)
C7 C8 O4 Co1 . . 62.6(5)
O6 Co2 O4 C8 2_667 . -93.6(3)
O1 Co2 O4 C8 2_566 . 94.8(3)
O9 Co2 O4 C8 . . -4.0(3)
O2 Co2 O4 C8 2_566 . 80.6(7)
O8 Co2 O4 C8 1_554 . 179.6(3)
C1 Co2 O4 C8 2_566 . 91.1(4)
O6 Co2 O4 Co1 2_667 . 58.29(14)
O1 Co2 O4 Co1 2_566 . -113.39(13)
O9 Co2 O4 Co1 . . 147.87(13)
O2 Co2 O4 Co1 2_566 . -127.6(6)
O8 Co2 O4 Co1 1_554 . -28.59(11)
C1 Co2 O4 Co1 2_566 . -117.05(18)
O5 Co1 O4 C8 2_667 . 82.0(4)
N1 Co1 O4 C8 . . -81.2(4)
O8 Co1 O4 C8 1_554 . -179.4(4)
N2 Co1 O4 C8 . . -5.5(4)
O10 Co1 O4 C8 . . 150.9(4)
O5 Co1 O4 Co2 2_667 . -68.77(12)
N1 Co1 O4 Co2 . . 128.06(14)
O8 Co1 O4 Co2 1_554 . 29.89(11)
N2 Co1 O4 Co2 . . -156.19(13)
O10 Co1 O4 Co2 . . 0.2(5)
O6 C15 O5 Co1 . 2_667 16.8(7)
C14 C15 O5 Co1 . 2_667 -165.0(3)
O5 C15 O6 Co2 . 2_667 10.6(7)
C14 C15 O6 Co2 . 2_667 -167.6(3)
O7 C13 O8 Co1 . 1_556 3.7(6)
C12 C13 O8 Co1 . 1_556 -170.3(3)
O7 C13 O8 Co2 . 1_556 176.9(3)
C12 C13 O8 Co2 . 1_556 3.0(7)
